data_1502181
loop_
_publ_author_name
'Luo, Tuoping'
'Dai, Mingji'
'Zheng, Shao-Liang'
'Schreiber, Stuart L.'

_publ_section_title
;
 Syntheses of \a-pyrones using gold-catalyzed coupling reactions.
;
_journal_issue 11
_journal_name_full 'Organic letters'
_journal_page_first 2834
_journal_page_last 2836
_journal_paper_doi 10.1021/ol200794w
_journal_volume 13
_journal_year 2011
_chemical_formula_sum 'C22 H16 O2'
_chemical_formula_weight 312.35
_chemical_name_systematic
; 
 ? 
;
_space_group_IT_number 7
_symmetry_cell_setting monoclinic
_symmetry_space_group_name_Hall 'P -2yc'
_symmetry_space_group_name_H-M 'P 1 c 1'
_atom_sites_solution_hydrogens geom
_atom_sites_solution_primary direct
_atom_sites_solution_secondary difmap
_audit_creation_method SHELXL-97
_cell_angle_alpha 90.00
_cell_angle_beta 102.500(7)
_cell_angle_gamma 90.00
_cell_formula_units_Z 2
_cell_length_a 16.095(2)
_cell_length_b 7.1088(9)
_cell_length_c 7.0468(9)
_cell_measurement_reflns_used 6201
_cell_measurement_temperature 100(2)
_cell_measurement_theta_max 65.6
_cell_measurement_theta_min 2.81
_cell_volume 787.16(17)
_computing_cell_refinement 'SAINT 7.46A (Bruker-AXS, 2009)'
_computing_data_collection 'APEX2 v2009.3.0 (Bruker-AXS, 2009)'
_computing_data_reduction 'SAINT 7.46A (Bruker-AXS, 2009)'
_computing_molecular_graphics 'Bruker SHELXTL'
_computing_publication_material 'Bruker SHELXTL'
_computing_structure_refinement 'SHELXL-97 (Sheldrick, 2008)'
_computing_structure_solution 'SHELXS-97 (Sheldrick, 2008)'
_diffrn_ambient_temperature 100(2)
_diffrn_measured_fraction_theta_full 0.968
_diffrn_measured_fraction_theta_max 0.968
_diffrn_measurement_device_type 'CCD area detector'
_diffrn_measurement_method 'phi and omega scans'
_diffrn_radiation_monochromator graphite
_diffrn_radiation_source 'fine-focus sealed tube'
_diffrn_radiation_type CuK\a
_diffrn_radiation_wavelength 1.54178
_diffrn_reflns_av_R_equivalents 0.0693
_diffrn_reflns_av_sigmaI/netI 0.0643
_diffrn_reflns_limit_h_max 19
_diffrn_reflns_limit_h_min -18
_diffrn_reflns_limit_k_max 8
_diffrn_reflns_limit_k_min -7
_diffrn_reflns_limit_l_max 8
_diffrn_reflns_limit_l_min -7
_diffrn_reflns_number 9573
_diffrn_reflns_theta_full 66.46
_diffrn_reflns_theta_max 66.46
_diffrn_reflns_theta_min 5.63
_exptl_absorpt_coefficient_mu 0.660
_exptl_absorpt_correction_T_max 0.9678
_exptl_absorpt_correction_T_min 0.8577
_exptl_absorpt_correction_type multi-scan
_exptl_absorpt_process_details sadabs
_exptl_crystal_colour colorless
_exptl_crystal_density_diffrn 1.318
_exptl_crystal_density_method 'not measured'
_exptl_crystal_description plate
_exptl_crystal_F_000 328
_exptl_crystal_size_max 0.24
_exptl_crystal_size_mid 0.08
_exptl_crystal_size_min 0.05
_refine_diff_density_max 0.386
_refine_diff_density_min -0.361
_refine_diff_density_rms 0.060
_refine_ls_abs_structure_details 'Flack H D (1983), Acta Cryst. A39, 876-881'
_refine_ls_abs_structure_Flack -0.5(7)
_refine_ls_extinction_method none
_refine_ls_goodness_of_fit_ref 1.066
_refine_ls_hydrogen_treatment constr
_refine_ls_matrix_type full
_refine_ls_number_parameters 218
_refine_ls_number_reflns 2316
_refine_ls_number_restraints 2
_refine_ls_restrained_S_all 1.065
_refine_ls_R_factor_all 0.0647
_refine_ls_R_factor_gt 0.0621
_refine_ls_shift/su_max 0.000
_refine_ls_shift/su_mean 0.000
_refine_ls_structure_factor_coef Fsqd
_refine_ls_weighting_details 'calc w=1/[\s^2^(Fo^2^)+(0.1108P)^2^+0.1705P] where P=(Fo^2^+2Fc^2^)/3'
_refine_ls_weighting_scheme calc
_refine_ls_wR_factor_gt 0.1608
_refine_ls_wR_factor_ref 0.1636
_reflns_number_gt 2188
_reflns_number_total 2316
_reflns_threshold_expression >2sigma(I)
_cod_data_source_file ol200794w_si_003.cif
_cod_data_source_block MD-III-035
_cod_depositor_comments
;
The following automatic conversions were performed:

'_symmetry_cell_setting' value 'Monoclinic' changed to 'monoclinic'
according to /home/saulius/struct/CIF-dictionaries/cif_core.dic
dictionary named 'cif_core.dic' version 2.4.1 from 2010-06-29.

Automatic conversion script
Id: cif_fix_values 1715 2011-07-08 13:25:40Z adriana 
;
_cod_original_cell_volume 787.14(17)
_cod_original_sg_symbol_H-M Pc
_cod_database_code 1502181

loop_
_symmetry_equiv_pos_as_xyz
'x, y, z'
'x, -y, z+1/2'

loop_
_atom_site_label
_atom_site_type_symbol
_atom_site_fract_x
_atom_site_fract_y
_atom_site_fract_z
_atom_site_U_iso_or_equiv
_atom_site_adp_type
_atom_site_occupancy
_atom_site_symmetry_multiplicity
_atom_site_calc_flag
_atom_site_refinement_flags
O1 O 0.3920(3) 0.4434(5) 0.4091(7) 0.0487(8) Uani 1 1 d .
O2 O 0.4423(3) 0.1553(5) 0.3911(7) 0.0530(10) Uani 1 1 d .
C1 C 0.4588(3) 0.3236(8) 0.3908(9) 0.0442(12) Uani 1 1 d .
C2 C 0.5360(4) 0.4064(8) 0.3712(8) 0.0456(12) Uani 1 1 d .
H2 H 0.5819 0.3280 0.3555 0.055 Uiso 1 1 calc R
C3 C 0.5463(4) 0.5986(8) 0.3743(9) 0.0477(13) Uani 1 1 d .
C4 C 0.4772(4) 0.7134(7) 0.3972(10) 0.0492(13) Uani 1 1 d .
H4 H 0.4832 0.8464 0.3999 0.059 Uiso 1 1 calc R
C5 C 0.4041(4) 0.6365(6) 0.4149(9) 0.0470(12) Uani 1 1 d .
C6 C 0.6289(4) 0.6840(8) 0.3612(9) 0.0468(13) Uani 1 1 d .
C7 C 0.7049(4) 0.5985(8) 0.4358(9) 0.0480(12) Uani 1 1 d .
H7 H 0.7042 0.4789 0.4958 0.058 Uiso 1 1 calc R
C8 C 0.7834(4) 0.6777(8) 0.4284(8) 0.0467(11) Uani 1 1 d .
C9 C 0.8621(4) 0.5933(9) 0.5028(8) 0.0491(13) Uani 1 1 d .
H9 H 0.8633 0.4736 0.5633 0.059 Uiso 1 1 calc R
C10 C 0.9358(4) 0.6746(9) 0.4922(10) 0.0536(15) Uani 1 1 d .
H10 H 0.9878 0.6108 0.5426 0.064 Uiso 1 1 calc R
C11 C 0.9376(5) 0.8555(9) 0.4065(12) 0.0558(15) Uani 1 1 d .
H11 H 0.9901 0.9142 0.4012 0.067 Uiso 1 1 calc R
C12 C 0.8625(4) 0.9418(8) 0.3327(9) 0.0528(14) Uani 1 1 d .
H12 H 0.8638 1.0627 0.2760 0.063 Uiso 1 1 calc R
C13 C 0.7836(4) 0.8633(8) 0.3353(9) 0.0494(12) Uani 1 1 d .
C14 C 0.7052(4) 0.9467(7) 0.2631(8) 0.0487(12) Uani 1 1 d .
H14 H 0.7045 1.0666 0.2034 0.058 Uiso 1 1 calc R
C15 C 0.6304(4) 0.8682(9) 0.2725(9) 0.0526(15) Uani 1 1 d .
H15 H 0.5787 0.9328 0.2215 0.063 Uiso 1 1 calc R
C16 C 0.3263(4) 0.7363(8) 0.4479(10) 0.0524(14) Uani 1 1 d .
H16A H 0.3419 0.8683 0.4839 0.063 Uiso 1 1 calc R
H16B H 0.3088 0.6770 0.5602 0.063 Uiso 1 1 calc R
C17 C 0.2499(4) 0.7374(6) 0.2765(9) 0.0479(14) Uani 1 1 d .
C18 C 0.2592(4) 0.7957(7) 0.0932(8) 0.0477(13) Uani 1 1 d .
H18 H 0.3143 0.8260 0.0739 0.057 Uiso 1 1 calc R
C19 C 0.1906(5) 0.8102(8) -0.0592(12) 0.0638(19) Uani 1 1 d .
H19 H 0.1986 0.8486 -0.1832 0.077 Uiso 1 1 calc R
C20 C 0.1115(5) 0.7701(10) -0.0342(15) 0.077(2) Uani 1 1 d .
H20 H 0.0639 0.7827 -0.1398 0.092 Uiso 1 1 calc R
C21 C 0.1000(4) 0.7100(10) 0.1472(14) 0.072(2) Uani 1 1 d .
H21 H 0.0447 0.6804 0.1652 0.086 Uiso 1 1 calc R
C22 C 0.1690(4) 0.6942(8) 0.2985(12) 0.0604(16) Uani 1 1 d .
H22 H 0.1610 0.6525 0.4214 0.073 Uiso 1 1 calc R

loop_
_atom_site_aniso_label
_atom_site_aniso_U_11
_atom_site_aniso_U_22
_atom_site_aniso_U_33
_atom_site_aniso_U_23
_atom_site_aniso_U_13
_atom_site_aniso_U_12
O1 0.074(2) 0.0258(16) 0.048(2) 0.0013(17) 0.0169(19) 0.0022(14)
O2 0.086(2) 0.0208(16) 0.057(2) 0.0028(17) 0.025(2) 0.0030(14)
C1 0.058(3) 0.034(3) 0.039(3) 0.003(3) 0.006(3) 0.008(2)
C2 0.065(3) 0.037(3) 0.036(3) -0.001(2) 0.011(2) 0.007(2)
C3 0.067(3) 0.035(3) 0.041(3) -0.002(3) 0.011(3) 0.003(2)
C4 0.069(4) 0.029(2) 0.048(3) 0.003(3) 0.009(3) 0.001(2)
C5 0.068(3) 0.029(2) 0.044(3) -0.001(3) 0.011(3) 0.008(2)
C6 0.073(4) 0.027(2) 0.044(3) -0.003(2) 0.022(3) -0.001(2)
C7 0.067(3) 0.037(3) 0.043(3) -0.002(3) 0.019(3) 0.000(3)
C8 0.074(3) 0.039(3) 0.030(2) -0.002(2) 0.019(3) -0.001(3)
C9 0.064(3) 0.045(3) 0.042(3) -0.006(2) 0.017(3) -0.003(3)
C10 0.067(4) 0.050(4) 0.048(4) -0.005(3) 0.020(3) 0.005(3)
C11 0.074(4) 0.045(3) 0.057(4) -0.012(3) 0.033(3) -0.009(3)
C12 0.077(4) 0.042(3) 0.045(3) 0.002(2) 0.026(3) -0.004(3)
C13 0.071(3) 0.039(3) 0.042(3) -0.003(2) 0.020(3) 0.005(3)
C14 0.071(3) 0.040(3) 0.038(3) 0.002(2) 0.016(3) -0.003(2)
C15 0.066(4) 0.043(3) 0.049(3) 0.000(3) 0.011(3) 0.010(3)
C16 0.081(4) 0.030(3) 0.047(3) -0.007(3) 0.017(3) 0.002(2)
C17 0.070(3) 0.016(2) 0.063(4) -0.003(2) 0.026(3) 0.0048(19)
C18 0.066(3) 0.027(3) 0.052(3) 0.000(2) 0.018(3) 0.002(2)
C19 0.094(5) 0.030(3) 0.065(4) 0.003(3) 0.012(4) 0.019(3)
C20 0.078(5) 0.056(4) 0.083(5) -0.030(4) -0.011(4) 0.029(3)
C21 0.068(4) 0.051(4) 0.102(7) -0.038(4) 0.029(4) -0.004(3)
C22 0.081(4) 0.034(3) 0.072(5) -0.005(3) 0.029(4) -0.005(2)

loop_
_atom_type_symbol
_atom_type_description
_atom_type_scat_dispersion_real
_atom_type_scat_dispersion_imag
_atom_type_scat_source
C C 0.0181 0.0091 'International Tables Vol C Tables 4.2.6.8 and 6.1.1.4'
H H 0.0000 0.0000 'International Tables Vol C Tables 4.2.6.8 and 6.1.1.4'
O O 0.0492 0.0322 'International Tables Vol C Tables 4.2.6.8 and 6.1.1.4'

loop_
_geom_angle_atom_site_label_1
_geom_angle_atom_site_label_2
_geom_angle_atom_site_label_3
_geom_angle
C5 O1 C1 120.0(4)
O2 C1 O1 115.0(4)
O2 C1 C2 127.1(5)
O1 C1 C2 117.8(5)
C3 C2 C1 121.3(5)
C2 C3 C4 118.6(6)
C2 C3 C6 120.8(5)
C4 C3 C6 120.5(5)
C5 C4 C3 120.5(5)
C4 C5 O1 121.8(4)
C4 C5 C16 127.3(5)
O1 C5 C16 110.9(5)
C7 C6 C15 118.0(5)
C7 C6 C3 122.3(5)
C15 C6 C3 119.7(5)
C6 C7 C8 123.3(5)
C7 C8 C9 124.6(5)
C7 C8 C13 117.9(6)
C9 C8 C13 117.5(6)
C10 C9 C8 122.5(6)
C9 C10 C11 120.9(6)
C12 C11 C10 118.3(6)
C11 C12 C13 123.7(6)
C14 C13 C12 125.7(5)
C14 C13 C8 117.1(6)
C12 C13 C8 117.1(6)
C15 C14 C13 124.0(5)
C14 C15 C6 119.6(6)
C5 C16 C17 115.9(5)
C22 C17 C18 117.7(6)
C22 C17 C16 121.9(6)
C18 C17 C16 120.3(5)
C19 C18 C17 121.3(6)
C20 C19 C18 120.3(8)
C19 C20 C21 119.9(8)
C22 C21 C20 119.5(7)
C21 C22 C17 121.4(7)

loop_
_geom_bond_atom_site_label_1
_geom_bond_atom_site_label_2
_geom_bond_distance
O1 C5 1.386(6)
O1 C1 1.399(6)
O2 C1 1.226(6)
C1 C2 1.409(8)
C2 C3 1.376(8)
C3 C4 1.417(8)
C3 C6 1.481(9)
C4 C5 1.328(8)
C5 C16 1.500(8)
C6 C7 1.365(8)
C6 C15 1.454(8)
C7 C8 1.395(9)
C8 C9 1.397(9)
C8 C13 1.474(8)
C9 C10 1.336(9)
C10 C11 1.424(10)
C11 C12 1.355(9)
C12 C13 1.390(10)
C13 C14 1.387(9)
C14 C15 1.342(9)
C16 C17 1.527(10)
C17 C22 1.379(8)
C17 C18 1.395(8)
C18 C19 1.367(9)
C19 C20 1.353(12)
C20 C21 1.397(14)
C21 C22 1.367(11)

loop_
_geom_torsion_atom_site_label_1
_geom_torsion_atom_site_label_2
_geom_torsion_atom_site_label_3
_geom_torsion_atom_site_label_4
_geom_torsion
C5 O1 C1 O2 178.6(5)
C5 O1 C1 C2 -2.4(8)
O2 C1 C2 C3 -179.7(6)
O1 C1 C2 C3 1.5(9)
C1 C2 C3 C4 -0.2(9)
C1 C2 C3 C6 177.6(6)
C2 C3 C4 C5 -0.1(10)
C6 C3 C4 C5 -178.0(6)
C3 C4 C5 O1 -0.9(10)
C3 C4 C5 C16 177.3(6)
C1 O1 C5 C4 2.2(8)
C1 O1 C5 C16 -176.3(6)
C2 C3 C6 C7 -32.1(9)
C4 C3 C6 C7 145.7(6)
C2 C3 C6 C15 150.2(6)
C4 C3 C6 C15 -32.0(9)
C15 C6 C7 C8 -1.0(8)
C3 C6 C7 C8 -178.8(6)
C6 C7 C8 C9 -179.8(6)
C6 C7 C8 C13 0.1(8)
C7 C8 C9 C10 179.9(6)
C13 C8 C9 C10 0.0(8)
C8 C9 C10 C11 1.2(10)
C9 C10 C11 C12 -1.2(10)
C10 C11 C12 C13 -0.2(10)
C11 C12 C13 C14 179.4(6)
C11 C12 C13 C8 1.4(9)
C7 C8 C13 C14 0.6(7)
C9 C8 C13 C14 -179.5(5)
C7 C8 C13 C12 178.8(5)
C9 C8 C13 C12 -1.3(7)
C12 C13 C14 C15 -178.3(6)
C8 C13 C14 C15 -0.3(8)
C13 C14 C15 C6 -0.6(10)
C7 C6 C15 C14 1.2(9)
C3 C6 C15 C14 179.1(6)
C4 C5 C16 C17 109.5(7)
O1 C5 C16 C17 -72.1(7)
C5 C16 C17 C22 133.0(6)
C5 C16 C17 C18 -51.5(7)
C22 C17 C18 C19 0.2(7)
C16 C17 C18 C19 -175.4(5)
C17 C18 C19 C20 0.8(9)
C18 C19 C20 C21 -1.2(9)
C19 C20 C21 C22 0.6(9)
C20 C21 C22 C17 0.4(9)
C18 C17 C22 C21 -0.8(8)
C16 C17 C22 C21 174.8(5)
